data_7216616
loop_
_publ_author_name
'Oelgem\"oller, Michael'
'Haeuseler, Andreas'
'Schmittel, Michael'
'Griesbeck, Axel G.'
'Lex, Johann'
'Inoue, Yoshihisa'

_publ_section_title
;
 Hydrogen bonding in phthalimido carboxylic acids: cyclic voltammetric
 study and correlation with photochemical reactivity. Part 2.1 Aliphatic
 and aromatic acidsElectronic supplementary information (ESI) available:
 X-ray crystallographic data and cyclic voltammograms. See
 http://www.rsc.org/suppdata/p2/b1/b105860f/
;
_journal_issue 3
_journal_name_full 'Journal of the Chemical Society, Perkin Transactions 2'
_journal_page_first 676
_journal_paper_doi 10.1039/b105860f
_journal_year 2002
_chemical_formula_sum 'C15 H9 N O4'
_chemical_formula_weight 267.23
_chemical_melting_point 490.1(10)
_chemical_name_systematic
; 
2-(1,3-Dioxo-1,3-dihydro-isoindol-2-yl)-benzoic acid 
;
_space_group_IT_number 14
_symmetry_cell_setting monoclinic
_symmetry_space_group_name_Hall '-P 2yn'
_symmetry_space_group_name_H-M 'P 1 21/n 1'
_atom_sites_solution_hydrogens geom
_atom_sites_solution_primary direct
_atom_sites_solution_secondary difmap
_audit_creation_method SHELXL-97
_cell_angle_alpha 90.00
_cell_angle_beta 103.19(1)
_cell_angle_gamma 90.00
_cell_formula_units_Z 4
_cell_length_a 12.528(1)
_cell_length_b 7.897(1)
_cell_length_c 12.892(1)
_cell_measurement_reflns_used 2725
_cell_measurement_temperature 293(2)
_cell_measurement_theta_max 27.10
_cell_measurement_theta_min 3.05
_cell_volume 1241.8(2)
_computing_cell_refinement 'Nonius DENZO'
_computing_data_collection 'Nonius COLLECT'
_computing_data_reduction 'Nonius DENZO'
_computing_publication_material 'SHELXL-97 (Sheldrick, 1997)'
_computing_structure_refinement 'SHELXL-97 (Sheldrick, 1997)'
_computing_structure_solution 'SHELXS-97 (Sheldrick, 1997)'
_diffrn_ambient_temperature 293(2)
_diffrn_measured_fraction_theta_full 0.995
_diffrn_measured_fraction_theta_max 0.995
_diffrn_measurement_device_type 'Nonius KappaCCD'
_diffrn_measurement_method Phi/Omega-Scans
_diffrn_radiation_monochromator graphite
_diffrn_radiation_source 'fine-focus sealed tube'
_diffrn_radiation_type MoK\a
_diffrn_radiation_wavelength 0.71069
_diffrn_reflns_av_R_equivalents 0.0196
_diffrn_reflns_av_sigmaI/netI 0.0306
_diffrn_reflns_limit_h_max 15
_diffrn_reflns_limit_h_min -16
_diffrn_reflns_limit_k_max 10
_diffrn_reflns_limit_k_min -10
_diffrn_reflns_limit_l_max 16
_diffrn_reflns_limit_l_min -16
_diffrn_reflns_number 5224
_diffrn_reflns_theta_full 27.10
_diffrn_reflns_theta_max 27.10
_diffrn_reflns_theta_min 3.05
_exptl_absorpt_coefficient_mu 0.106
_exptl_absorpt_correction_type none
_exptl_crystal_colour colourless
_exptl_crystal_density_diffrn 1.429
_exptl_crystal_density_method 'not measured'
_exptl_crystal_description prism
_exptl_crystal_F_000 552
_exptl_crystal_size_max 0.20
_exptl_crystal_size_mid 0.15
_exptl_crystal_size_min 0.10
_refine_diff_density_max 0.141
_refine_diff_density_min -0.134
_refine_diff_density_rms 0.028
_refine_ls_extinction_coef 0.025(4)
_refine_ls_extinction_expression Fc^*^=kFc[1+0.001xFc^2^\l^3^/sin(2\q)]^-1/4^
_refine_ls_extinction_method SHELXL
_refine_ls_goodness_of_fit_ref 1.002
_refine_ls_hydrogen_treatment refall
_refine_ls_matrix_type full
_refine_ls_number_parameters 218
_refine_ls_number_reflns 2725
_refine_ls_number_restraints 0
_refine_ls_restrained_S_all 1.002
_refine_ls_R_factor_all 0.0570
_refine_ls_R_factor_gt 0.0369
_refine_ls_shift/su_max 0.148
_refine_ls_shift/su_mean 0.018
_refine_ls_structure_factor_coef Fsqd
_refine_ls_weighting_details 'calc w=1/[\s^2^(Fo^2^)+(0.0547P)^2^+0.1130P] where P=(Fo^2^+2Fc^2^)/3'
_refine_ls_weighting_scheme calc
_refine_ls_wR_factor_gt 0.0920
_refine_ls_wR_factor_ref 0.1003
_reflns_number_gt 1982
_reflns_number_total 2725
_reflns_threshold_expression >2sigma(I)
_cod_data_source_file b105860f.txt
_cod_data_source_block kra008
_cod_depositor_comments
;
The following automatic conversions were performed:

'_chemical_melting_point' value '216-218 C' was changed to
'490.1(10)' - it was converted from degrees Celsius(C) to Kelvins(K),
the average value was taken and precision was estimated.

Automatic conversion script
Id: cif_fix_values 2281 2013-09-26 08:29:07Z andrius 
;
_cod_original_sg_symbol_H-M P21/n
_cod_database_code 7216616

loop_
_symmetry_equiv_pos_as_xyz
'x, y, z'
'x+1/2, -y+1/2, z+1/2'
'-x, -y, -z'
'-x-1/2, y-1/2, -z-1/2'

loop_
_atom_site_label
_atom_site_type_symbol
_atom_site_fract_x
_atom_site_fract_y
_atom_site_fract_z
_atom_site_U_iso_or_equiv
_atom_site_adp_type
_atom_site_occupancy
_atom_site_symmetry_multiplicity
_atom_site_calc_flag
C1 C 0.31884(11) 0.29641(17) 0.40399(10) 0.0446(3) Uani 1 1 d
N2 N 0.26173(8) 0.21478(14) 0.47219(8) 0.0410(3) Uani 1 1 d
C3 C 0.33356(10) 0.14886(16) 0.56205(9) 0.0392(3) Uani 1 1 d
C3A C 0.44566(10) 0.18963(16) 0.55069(10) 0.0390(3) Uani 1 1 d
C4 C 0.54653(11) 0.15591(18) 0.61724(11) 0.0466(3) Uani 1 1 d
C5 C 0.63873(12) 0.2104(2) 0.58383(13) 0.0556(4) Uani 1 1 d
C6 C 0.62965(13) 0.2935(2) 0.48787(14) 0.0604(4) Uani 1 1 d
C7 C 0.52829(13) 0.3266(2) 0.42135(13) 0.0553(4) Uani 1 1 d
C7A C 0.43636(11) 0.27470(17) 0.45495(11) 0.0434(3) Uani 1 1 d
C1' C 0.09019(10) 0.27986(16) 0.52708(10) 0.0404(3) Uani 1 1 d
C2' C 0.14482(10) 0.20932(16) 0.45418(10) 0.0399(3) Uani 1 1 d
C3' C 0.08645(12) 0.12903(19) 0.36293(11) 0.0496(4) Uani 1 1 d
C4' C -0.02637(12) 0.1193(2) 0.34269(12) 0.0555(4) Uani 1 1 d
C5' C -0.08117(12) 0.1866(2) 0.41456(12) 0.0550(4) Uani 1 1 d
C6' C -0.02357(11) 0.26483(18) 0.50600(12) 0.0487(3) Uani 1 1 d
C7' C 0.14915(11) 0.37550(17) 0.62286(10) 0.0423(3) Uani 1 1 d
O1 O 0.27620(9) 0.36868(15) 0.32287(8) 0.0650(3) Uani 1 1 d
O2 O 0.30449(7) 0.07230(13) 0.63225(7) 0.0504(3) Uani 1 1 d
O3 O 0.23777(8) 0.44096(13) 0.63242(8) 0.0546(3) Uani 1 1 d
O4 O 0.09183(9) 0.38596(16) 0.69726(8) 0.0647(3) Uani 1 1 d
H4 H 0.5534(11) 0.0957(19) 0.6862(12) 0.055(4) Uiso 1 1 d
H5 H 0.7114(13) 0.191(2) 0.6292(13) 0.063(5) Uiso 1 1 d
H6 H 0.6959(13) 0.328(2) 0.4655(13) 0.066(5) Uiso 1 1 d
H7 H 0.5211(12) 0.384(2) 0.3526(13) 0.063(4) Uiso 1 1 d
H3' H 0.1269(12) 0.0797(19) 0.3161(12) 0.058(4) Uiso 1 1 d
H4' H -0.0683(11) 0.0641(18) 0.2773(12) 0.055(4) Uiso 1 1 d
H5' H -0.1607(14) 0.181(2) 0.3991(12) 0.065(5) Uiso 1 1 d
H6' H -0.0626(12) 0.3145(19) 0.5568(12) 0.056(4) Uiso 1 1 d
H4O H 0.1281(16) 0.454(3) 0.7533(16) 0.095(6) Uiso 1 1 d

loop_
_atom_site_aniso_label
_atom_site_aniso_U_11
_atom_site_aniso_U_22
_atom_site_aniso_U_33
_atom_site_aniso_U_23
_atom_site_aniso_U_13
_atom_site_aniso_U_12
C1 0.0560(8) 0.0451(8) 0.0337(7) 0.0022(6) 0.0125(6) -0.0023(6)
N2 0.0432(6) 0.0474(6) 0.0324(6) 0.0037(5) 0.0083(4) 0.0008(5)
C3 0.0458(7) 0.0403(7) 0.0319(6) 0.0002(5) 0.0099(5) 0.0018(5)
C3A 0.0438(7) 0.0379(7) 0.0367(6) -0.0055(5) 0.0122(5) 0.0001(5)
C4 0.0474(8) 0.0488(8) 0.0439(8) -0.0048(6) 0.0106(6) 0.0016(6)
C5 0.0431(8) 0.0595(10) 0.0642(10) -0.0099(8) 0.0126(7) -0.0010(7)
C6 0.0541(9) 0.0591(10) 0.0755(11) -0.0067(8) 0.0306(8) -0.0073(7)
C7 0.0622(9) 0.0539(9) 0.0569(9) 0.0035(7) 0.0282(8) -0.0036(7)
C7A 0.0520(8) 0.0408(7) 0.0403(7) -0.0013(6) 0.0163(6) -0.0022(6)
C1' 0.0441(7) 0.0378(7) 0.0378(7) 0.0022(5) 0.0062(5) -0.0019(5)
C2' 0.0421(7) 0.0411(7) 0.0346(7) 0.0040(5) 0.0049(5) 0.0000(5)
C3' 0.0553(8) 0.0522(9) 0.0388(7) -0.0046(6) 0.0052(6) 0.0029(7)
C4' 0.0548(9) 0.0551(9) 0.0487(8) -0.0086(7) -0.0046(7) -0.0025(7)
C5' 0.0434(8) 0.0559(9) 0.0607(9) -0.0033(7) 0.0012(7) -0.0022(7)
C6' 0.0436(8) 0.0498(8) 0.0525(8) -0.0030(7) 0.0105(6) -0.0014(6)
C7' 0.0452(7) 0.0425(7) 0.0393(7) -0.0007(6) 0.0095(6) -0.0015(6)
O1 0.0706(7) 0.0770(8) 0.0442(6) 0.0210(5) 0.0066(5) -0.0046(6)
O2 0.0495(5) 0.0612(6) 0.0411(5) 0.0142(5) 0.0118(4) -0.0004(4)
O3 0.0494(6) 0.0610(6) 0.0534(6) -0.0121(5) 0.0120(4) -0.0134(5)
O4 0.0619(6) 0.0883(9) 0.0491(6) -0.0235(6) 0.0231(5) -0.0223(6)

loop_
_atom_type_symbol
_atom_type_description
_atom_type_scat_dispersion_real
_atom_type_scat_dispersion_imag
_atom_type_scat_source
C C 0.0033 0.0016 'International Tables Vol C Tables 4.2.6.8 and 6.1.1.4'
H H 0.0000 0.0000 'International Tables Vol C Tables 4.2.6.8 and 6.1.1.4'
N N 0.0061 0.0033 'International Tables Vol C Tables 4.2.6.8 and 6.1.1.4'
O O 0.0106 0.0060 'International Tables Vol C Tables 4.2.6.8 and 6.1.1.4'

loop_
_geom_angle_atom_site_label_1
_geom_angle_atom_site_label_2
_geom_angle_atom_site_label_3
_geom_angle
O1 C1 N2 124.79(12)
O1 C1 C7A 129.81(13)
N2 C1 C7A 105.39(11)
C3 N2 C1 111.43(10)
C3 N2 C2' 124.47(10)
C1 N2 C2' 124.00(10)
O2 C3 N2 124.02(12)
O2 C3 C3A 129.51(12)
N2 C3 C3A 106.47(10)
C4 C3A C7A 121.68(13)
C4 C3A C3 130.59(12)
C7A C3A C3 107.73(11)
C3A C4 C5 117.06(14)
C6 C5 C4 121.33(15)
C5 C6 C7 121.35(14)
C7A C7 C6 117.51(15)
C3A C7A C7 121.06(13)
C3A C7A C1 108.93(11)
C7 C7A C1 130.00(13)
C6' C1' C2' 118.07(12)
C6' C1' C7' 119.72(12)
C2' C1' C7' 122.15(11)
C3' C2' C1' 120.49(12)
C3' C2' N2 118.23(12)
C1' C2' N2 121.27(11)
C2' C3' C4' 120.30(13)
C5' C4' C3' 119.79(14)
C4' C5' C6' 120.20(14)
C5' C6' C1' 121.12(14)
O3 C7' O4 122.53(12)
O3 C7' C1' 124.93(12)
O4 C7' C1' 112.51(11)

loop_
_geom_bond_atom_site_label_1
_geom_bond_atom_site_label_2
_geom_bond_distance
C1 O1 1.2042(16)
C1 N2 1.4098(16)
C1 C7A 1.4789(19)
N2 C3 1.3955(16)
N2 C2' 1.4302(16)
C3 O2 1.2115(15)
C3 C3A 1.4802(18)
C3A C4 1.3817(19)
C3A C7A 1.3866(18)
C4 C5 1.390(2)
C5 C6 1.382(2)
C6 C7 1.385(2)
C7 C7A 1.3819(19)
C1' C6' 1.3936(19)
C1' C2' 1.3984(18)
C1' C7' 1.4914(18)
C2' C3' 1.3886(19)
C3' C4' 1.380(2)
C4' C5' 1.379(2)
C5' C6' 1.380(2)
C7' O3 1.2052(15)
C7' O4 1.3255(16)

loop_
_geom_torsion_atom_site_label_1
_geom_torsion_atom_site_label_2
_geom_torsion_atom_site_label_3
_geom_torsion_atom_site_label_4
_geom_torsion
O1 C1 N2 C3 -177.45(13)
C7A C1 N2 C3 1.66(14)
O1 C1 N2 C2' -0.9(2)
C7A C1 N2 C2' 178.25(11)
C1 N2 C3 O2 -179.64(12)
C2' N2 C3 O2 3.8(2)
C1 N2 C3 C3A -0.51(14)
C2' N2 C3 C3A -177.08(11)
O2 C3 C3A C4 -1.8(2)
N2 C3 C3A C4 179.13(13)
O2 C3 C3A C7A 178.12(13)
N2 C3 C3A C7A -0.94(14)
C7A C3A C4 C5 -0.3(2)
C3 C3A C4 C5 179.65(13)
C3A C4 C5 C6 -0.5(2)
C4 C5 C6 C7 0.4(2)
C5 C6 C7 C7A 0.6(2)
C4 C3A C7A C7 1.2(2)
C3 C3A C7A C7 -178.73(13)
C4 C3A C7A C1 -178.10(12)
C3 C3A C7A C1 1.96(14)
C6 C7 C7A C3A -1.3(2)
C6 C7 C7A C1 177.83(14)
O1 C1 C7A C3A 176.81(14)
N2 C1 C7A C3A -2.24(14)
O1 C1 C7A C7 -2.4(3)
N2 C1 C7A C7 178.53(14)
C6' C1' C2' C3' 0.90(19)
C7' C1' C2' C3' -176.50(12)
C6' C1' C2' N2 -177.90(12)
C7' C1' C2' N2 4.70(18)
C3 N2 C2' C3' -121.59(14)
C1 N2 C2' C3' 62.26(17)
C3 N2 C2' C1' 57.24(17)
C1 N2 C2' C1' -118.91(14)
C1' C2' C3' C4' 0.6(2)
N2 C2' C3' C4' 179.41(13)
C2' C3' C4' C5' -1.3(2)
C3' C4' C5' C6' 0.6(2)
C4' C5' C6' C1' 0.9(2)
C2' C1' C6' C5' -1.7(2)
C7' C1' C6' C5' 175.81(13)
C6' C1' C7' O3 -155.86(14)
C2' C1' C7' O3 21.5(2)
C6' C1' C7' O4 22.31(17)
C2' C1' C7' O4 -160.33(12)
